data_7707809
loop_
_publ_author_name
'Zhang, Wenyao'
'Jin, Wenqi'
'Cheng, Meng'
'Zhang, Ruonan'
'Yang, Zhihua'
'Pan, Shilie'

_publ_section_title
;
 From centrosymmetric to noncentrosymmetric: effect of the cation on the
 crystal structures and birefringence values of
 (NH<sub>4</sub>)<sub><i>n</i>-2</sub>AE(PO<sub>2</sub>F<sub>2</sub>)<sub><i>n</i></sub>
 (AE = Mg, Sr and Ba; <i>n</i> = 2, 3 and 4).
;
_journal_issue 29
_journal_name_full 'Dalton transactions (Cambridge, England : 2003)'
_journal_page_first 10206
_journal_page_last 10213
_journal_paper_doi 10.1039/d1dt00698c
_journal_volume 50
_journal_year 2021
_chemical_formula_moiety 'Ba F4 O4 P2'
_chemical_formula_sum 'Ba F4 O4 P2'
_chemical_formula_weight 339.28
_space_group_crystal_system tetragonal
_space_group_IT_number 122
_space_group_name_Hall 'I -4 2bw'
_space_group_name_H-M_alt 'I -4 2 d'
_audit_creation_date 2021-04-24
_audit_creation_method
;
Olex2 1.5-dev
(compiled 2021.04.12 svn.r67f51adf for OlexSys, GUI svn.r6225)
;
_audit_update_record
;
2021-05-10 deposited with the CCDC.	2021-06-23 downloaded from the CCDC.
;
_cell_angle_alpha 90
_cell_angle_beta 90
_cell_angle_gamma 90
_cell_formula_units_Z 16
_cell_length_a 10.4935(8)
_cell_length_b 10.4935(8)
_cell_length_c 26.030(4)
_cell_measurement_reflns_used 4145
_cell_measurement_temperature 296(2)
_cell_measurement_theta_max 27.33
_cell_measurement_theta_min 3.05
_cell_volume 2866.3(5)
_computing_cell_refinement 'SAINT v7.68A (Bruker, 2009)'
_computing_data_collection 'Bruker SMART'
_computing_data_reduction 'SAINT v7.68A (Bruker, 2009)'
_computing_molecular_graphics 'Olex2 1.5-dev (Dolomanov et al., 2009)'
_computing_publication_material 'Olex2 1.5-dev (Dolomanov et al., 2009)'
_computing_structure_refinement 'SHELXL 2018/3 (Sheldrick, 2015)'
_computing_structure_solution 'XT (Sheldrick, 2015)'
_diffrn_ambient_temperature 296.15
_diffrn_measured_fraction_theta_full 1.000
_diffrn_measured_fraction_theta_max 1.000
_diffrn_measurement_device_type 'CCD area detector'
_diffrn_measurement_method 'phi and omega scans'
_diffrn_radiation_type MoK\a
_diffrn_radiation_wavelength 0.71073
_diffrn_reflns_av_R_equivalents 0.0307
_diffrn_reflns_av_unetI/netI 0.0242
_diffrn_reflns_Laue_measured_fraction_full 1.000
_diffrn_reflns_Laue_measured_fraction_max 1.000
_diffrn_reflns_limit_h_max 10
_diffrn_reflns_limit_h_min -13
_diffrn_reflns_limit_k_max 12
_diffrn_reflns_limit_k_min -13
_diffrn_reflns_limit_l_max 23
_diffrn_reflns_limit_l_min -33
_diffrn_reflns_number 8518
_diffrn_reflns_point_group_measured_fraction_full 1.000
_diffrn_reflns_point_group_measured_fraction_max 0.999
_diffrn_reflns_theta_full 25.242
_diffrn_reflns_theta_max 27.506
_diffrn_reflns_theta_min 2.093
_exptl_absorpt_coefficient_mu 6.032
_exptl_absorpt_correction_T_max 0.7456
_exptl_absorpt_correction_T_min 0.6054
_exptl_absorpt_correction_type multi-scan
_exptl_absorpt_process_details
;
SADABS-2008/1 (Bruker,2008) was used for absorption correction. 
wR2(int) was 0.0966 before and 0.0476 after correction. The Ra
;
_exptl_crystal_colour colourless
_exptl_crystal_colour_primary colourless
_exptl_crystal_density_diffrn 3.145
_exptl_crystal_description block
_exptl_crystal_F_000 2464
_exptl_crystal_size_max 0.09
_exptl_crystal_size_mid 0.08
_exptl_crystal_size_min 0.01
_refine_diff_density_max 0.344
_refine_diff_density_min -0.335
_refine_diff_density_rms 0.078
_refine_ls_abs_structure_details
;
 Flack x determined using 696 quotients [(I+)-(I-)]/[(I+)+(I-)]
 (Parsons, Flack and Wagner, Acta Cryst. B69 (2013) 249-259).
;
_refine_ls_abs_structure_Flack 0.014(13)
_refine_ls_extinction_coef 0.00058(4)
_refine_ls_extinction_expression Fc^*^=kFc[1+0.001xFc^2^\l^3^/sin(2\q)]^-1/4^
_refine_ls_extinction_method 'SHELXL-2018/3 (Sheldrick 2018)'
_refine_ls_goodness_of_fit_ref 1.051
_refine_ls_hydrogen_treatment undef
_refine_ls_matrix_type full
_refine_ls_number_parameters 138
_refine_ls_number_reflns 1658
_refine_ls_number_restraints 120
_refine_ls_restrained_S_all 1.081
_refine_ls_R_factor_all 0.0174
_refine_ls_R_factor_gt 0.0167
_refine_ls_shift/su_max 0.001
_refine_ls_shift/su_mean 0.000
_refine_ls_structure_factor_coef Fsqd
_refine_ls_weighting_details 'w=1/[\s^2^(Fo^2^)+(0.0174P)^2^] where P=(Fo^2^+2Fc^2^)/3'
_refine_ls_weighting_scheme calc
_refine_ls_wR_factor_gt 0.0371
_refine_ls_wR_factor_ref 0.0374
_reflns_Friedel_coverage 0.766
_reflns_Friedel_fraction_full 1.000
_reflns_Friedel_fraction_max 0.999
_reflns_number_gt 1614
_reflns_number_total 1658
_reflns_threshold_expression 'I > 2\s(I)'
_cod_data_source_file d1dt00698c2.cif
_cod_data_source_block 22
_cod_depositor_comments 'Adding full bibliography for 7707807--7707810.cif.'
_cod_original_cell_volume 2866.2(6)
_cod_database_code 7707809
_shelx_shelxl_version_number 2018/3
_shelx_space_group_comment
;
The symmetry employed for this shelxl refinement is uniquely defined
by the following loop, which should always be used as a source of
symmetry information in preference to the above space-group names.
They are only intended as comments.
;
_olex2_refinement_description
;
1. Restrained distances
 Ba1-O1 \\sim Ba1-O1A
 with sigma of 0.02
 F1A-O2 \\sim F1B-O2
 with sigma of 0.04
 P1-F1A \\sim P1A-F1B
 with sigma of 0.02
 F1A-F2A \\sim F1B-F2B
 with sigma of 0.04
 P1-F2A \\sim P1A-F2B
 with sigma of 0.02
 F2A-O1 \\sim F2B-O1A
 with sigma of 0.04
 P1-O1 \\sim P1A-O1A
 with sigma of 0.02
 P1-O2 \\sim P1A-O2
 with sigma of 0.02
 F1A-O1 \\sim F1B-O1A
 with sigma of 0.04
 F2A-O2 \\sim F2B-O2
 with sigma of 0.04
 O1-O2 \\sim O1A-O2
 with sigma of 0.04
 Ba1-P1 \\sim Ba1-P1A
 with sigma of 0.04
2. Rigid body (RIGU) restrains
 All non-hydrogen atoms
 with sigma for 1-2 distances of 0.001 and sigma for 1-3 distances of 0.001
3. Others
 Sof(P1A)=Sof(F1B)=Sof(O1A)=Sof(F2B)=1-FVAR(1)
 Sof(P1)=Sof(F1A)=Sof(F2A)=Sof(O1)=FVAR(1)
;
_olex2_submission_special_instructions 'No special instructions were received'

loop_
_space_group_symop_operation_xyz
'x, y, z'
'-x, -y, z'
'y, -x, -z'
'-y, x, -z'
'-x+1/2, y, -z+3/4'
'x+1/2, -y, -z+3/4'
'-y+1/2, -x, z+3/4'
'y+1/2, x, z+3/4'
'x+1/2, y+1/2, z+1/2'
'-x+1/2, -y+1/2, z+1/2'
'y+1/2, -x+1/2, -z+1/2'
'-y+1/2, x+1/2, -z+1/2'
'-x+1, y+1/2, -z+5/4'
'x+1, -y+1/2, -z+5/4'
'-y+1, -x+1/2, z+5/4'
'y+1, x+1/2, z+5/4'

loop_
_atom_site_label
_atom_site_type_symbol
_atom_site_fract_x
_atom_site_fract_y
_atom_site_fract_z
_atom_site_U_iso_or_equiv
_atom_site_adp_type
_atom_site_occupancy
_atom_site_site_symmetry_order
_atom_site_calc_flag
_atom_site_refinement_flags_posn
_atom_site_refinement_flags_adp
_atom_site_refinement_flags_occupancy
_atom_site_disorder_assembly
_atom_site_disorder_group
Ba1 Ba 0.56066(3) 0.26001(2) 0.21128(2) 0.02039(10) Uani 1 1 d D . . . .
P1 P 0.7171(7) 0.5771(6) 0.2668(3) 0.0296(11) Uani 0.640(13) 1 d D . P A 1
P2 P 0.52260(13) 0.17686(13) 0.35596(5) 0.0217(3) Uani 1 1 d . . . . .
F1A F 0.7753(11) 0.5465(9) 0.3176(3) 0.079(3) Uani 0.640(13) 1 d D . P A 1
F2A F 0.8356(6) 0.5799(7) 0.2332(4) 0.063(2) Uani 0.640(13) 1 d D . P A 1
F3 F 0.5255(4) 0.3213(3) 0.36089(13) 0.0451(10) Uani 1 1 d . . . . .
F4 F 0.6244(3) 0.1435(3) 0.39692(12) 0.0368(7) Uani 1 1 d . . . . .
O1 O 0.6361(15) 0.4737(13) 0.2503(7) 0.055(3) Uani 0.640(13) 1 d D . P A 1
O2 O 0.6609(4) 0.7046(3) 0.26891(13) 0.0340(9) Uani 1 1 d D . . . .
O3 O 0.5730(3) 0.1381(3) 0.30562(13) 0.0291(8) Uani 1 1 d . . . . .
O4 O 0.3982(3) 0.1284(3) 0.37318(14) 0.0296(8) Uani 1 1 d . . . . .
P1A P 0.7041(13) 0.5708(11) 0.2783(5) 0.033(2) Uani 0.360(13) 1 d D . P A 2
F1B F 0.679(2) 0.5292(14) 0.3326(4) 0.075(5) Uani 0.360(13) 1 d D . P A 2
O1A O 0.666(3) 0.471(2) 0.2434(11) 0.048(5) Uani 0.360(13) 1 d D . P A 2
F2B F 0.8479(10) 0.5788(11) 0.2810(9) 0.085(6) Uani 0.360(13) 1 d D . P A 2

loop_
_atom_site_aniso_label
_atom_site_aniso_U_11
_atom_site_aniso_U_22
_atom_site_aniso_U_33
_atom_site_aniso_U_23
_atom_site_aniso_U_13
_atom_site_aniso_U_12
Ba1 0.02318(16) 0.02129(16) 0.01670(14) 0.00270(11) -0.00024(12) -0.00220(13)
P1 0.0331(19) 0.0213(14) 0.034(2) -0.0032(15) -0.0104(16) 0.0013(12)
P2 0.0229(6) 0.0239(7) 0.0184(6) 0.0019(5) 0.0012(5) -0.0009(5)
F1A 0.114(8) 0.074(5) 0.050(4) 0.000(4) -0.041(4) 0.037(6)
F2A 0.040(3) 0.057(4) 0.092(6) -0.004(4) 0.014(3) 0.005(3)
F3 0.058(2) 0.0274(14) 0.050(2) -0.0021(14) 0.0045(19) -0.0037(15)
F4 0.0276(15) 0.053(2) 0.0297(15) 0.0038(14) -0.0082(12) -0.0038(14)
O1 0.061(6) 0.038(3) 0.065(7) -0.016(4) 0.006(5) -0.021(4)
O2 0.040(2) 0.0249(15) 0.037(2) -0.0026(14) -0.0063(16) 0.0024(14)
O3 0.034(2) 0.0345(18) 0.0186(14) 0.0039(13) 0.0052(14) 0.0054(18)
O4 0.0226(15) 0.0434(19) 0.0229(18) 0.0013(17) 0.0019(13) -0.0033(14)
P1A 0.035(3) 0.024(2) 0.040(4) -0.003(3) -0.005(3) 0.002(2)
F1B 0.132(13) 0.052(7) 0.042(4) 0.009(4) 0.006(6) 0.030(8)
O1A 0.066(13) 0.029(4) 0.050(6) -0.010(4) 0.006(8) -0.011(6)
F2B 0.035(3) 0.037(6) 0.182(18) 0.003(9) -0.017(5) 0.000(4)

loop_
_atom_type_symbol
_atom_type_description
_atom_type_scat_dispersion_real
_atom_type_scat_dispersion_imag
_atom_type_scat_source
Ba Ba -0.3244 2.2819 'International Tables Vol C Tables 4.2.6.8 and 6.1.1.4'
F F 0.0171 0.0103 'International Tables Vol C Tables 4.2.6.8 and 6.1.1.4'
O O 0.0106 0.0060 'International Tables Vol C Tables 4.2.6.8 and 6.1.1.4'
P P 0.1023 0.0942 'International Tables Vol C Tables 4.2.6.8 and 6.1.1.4'

loop_
_geom_angle_atom_site_label_1
_geom_angle_atom_site_label_2
_geom_angle_atom_site_label_3
_geom_angle
_geom_angle_site_symmetry_1
_geom_angle_site_symmetry_3
_geom_angle_publ_flag
O1 Ba1 O2 88.8(4) . 12_645 y
O1 Ba1 O2 85.9(4) . 2_665 y
O1 Ba1 O3 150.2(4) . 12_545 y
O1 Ba1 O3 92.2(4) . . y
O1 Ba1 O4 137.1(4) . 11 y
O1 Ba1 O4 78.2(4) . 8_554 y
O2 Ba1 O2 134.62(8) 12_645 2_665 y
O2 Ba1 O3 64.68(10) 2_665 12_545 y
O2 Ba1 O3 67.28(11) 12_645 . y
O2 Ba1 O3 114.91(11) 12_645 12_545 y
O2 Ba1 O4 134.51(11) 2_665 11 y
O2 Ba1 O4 72.38(11) 12_645 11 y
O2 Ba1 O4 97.06(11) 12_645 8_554 y
O2 Ba1 O4 125.57(10) 2_665 8_554 y
O3 Ba1 O2 67.93(11) . 2_665 y
O3 Ba1 O3 81.69(13) . 12_545 y
O3 Ba1 O4 162.01(11) . 8_554 y
O3 Ba1 O4 113.81(10) . 11 y
O4 Ba1 O3 70.57(10) 11 12_545 y
O4 Ba1 O3 114.11(10) 8_554 12_545 y
O4 Ba1 O4 66.82(12) 8_554 11 y
O1A Ba1 O2 83.1(7) . 12_645 y
O1A Ba1 O2 93.9(6) . 2_665 y
O1A Ba1 O3 158.1(7) . 12_545 y
O1A Ba1 O3 95.0(7) . . y
O1A Ba1 O4 129.5(6) . 11 y
F1A P1 Ba1 140.6(5) . 2_665 ?
F1A P1 F2A 100.3(6) . . ?
F2A P1 Ba1 114.5(4) . 2_665 ?
O1 P1 Ba1 76.5(8) . 2_665 ?
O1 P1 F1A 110.0(9) . . ?
O1 P1 F2A 109.1(8) . . ?
O1 P1 O2 117.5(9) . . ?
O2 P1 Ba1 43.1(2) . 2_665 ?
O2 P1 F1A 109.1(5) . . ?
O2 P1 F2A 109.5(5) . . ?
F3 P2 Ba1 112.90(17) . 12_545 ?
F3 P2 F4 98.8(2) . . ?
F4 P2 Ba1 144.50(15) . 12_545 ?
O3 P2 Ba1 76.85(15) . 12_545 ?
O3 P2 F3 110.1(2) . . ?
O3 P2 F4 107.6(2) . . ?
O3 P2 O4 119.7(2) . . ?
O4 P2 Ba1 46.39(15) . 12_545 ?
O4 P2 F3 109.6(2) . . ?
O4 P2 F4 108.9(2) . . ?
P2 F4 Ba1 146.1(2) . 15_554 ?
P1 O1 Ba1 161.6(11) . . ?
Ba1 O2 Ba1 107.42(12) 11_565 2_665 ?
P1 O2 Ba1 115.9(3) . 2_665 ?
P1 O2 Ba1 132.9(3) . 11_565 ?
P1A O2 Ba1 117.7(5) . 2_665 ?
P1A O2 Ba1 134.6(5) . 11_565 ?
Ba1 O3 Ba1 103.26(11) . 11 ?
P2 O3 Ba1 125.31(19) . 11 ?
P2 O3 Ba1 130.2(2) . . ?
Ba1 O4 Ba1 105.48(11) 16_444 12_545 ?
P2 O4 Ba1 111.63(19) . 12_545 ?
P2 O4 Ba1 142.7(2) . 16_444 ?
O2 P1A Ba1 41.5(4) . 2_665 ?
O2 P1A F1B 112.0(9) . . ?
O2 P1A F2B 104.9(9) . . ?
F1B P1A Ba1 116.8(9) . 2_665 ?
F1B P1A F2B 98.3(11) . . ?
O1A P1A Ba1 81.2(14) . 2_665 ?
O1A P1A O2 119.7(15) . . ?
O1A P1A F1B 109.5(15) . . ?
O1A P1A F2B 110.2(15) . . ?
F2B P1A Ba1 137.6(8) . 2_665 ?
P1A O1A Ba1 159.0(19) . . ?

loop_
_geom_bond_atom_site_label_1
_geom_bond_atom_site_label_2
_geom_bond_distance
_geom_bond_site_symmetry_2
_geom_bond_publ_flag
Ba1 O1 2.586(8) . y
Ba1 O2 2.792(4) 2_665 y
Ba1 O2 2.723(4) 12_645 y
Ba1 O3 2.897(4) 12_545 y
Ba1 O3 2.772(3) . y
Ba1 O4 2.845(4) 11 y
Ba1 O4 2.805(4) 8_554 y
Ba1 O1A 2.610(13) . y
P1 F1A 1.493(8) . ?
P1 F2A 1.519(8) . ?
P1 O1 1.443(10) . ?
P1 O2 1.463(7) . ?
P2 F3 1.522(3) . ?
P2 F4 1.550(3) . ?
P2 O3 1.470(4) . ?
P2 O4 1.471(4) . ?
O2 P1A 1.496(12) . ?
P1A F1B 1.503(13) . ?
P1A O1A 1.445(16) . ?
P1A F2B 1.513(15) . ?
